data_2015716
loop_
_publ_author_name
'Kaida, S.'
'Minemoto, H.'
'Shimizu, T.'
'Sonoda, N.'
'Miki, K.'
'Kasai, N.'

_publ_section_title
;
 Structure of iminodiacetonitrile
;
_journal_issue 11
_journal_name_full 'Acta Crystallographica Section C'
_journal_page_first 2269
_journal_page_last 2270
_journal_paper_doi 10.1107/S0108270190005248
_journal_volume 46
_journal_year 1990
_chemical_formula_sum 'C4 H5 N3'
_chemical_formula_weight 95.10
_space_group_crystal_system monoclinic
_space_group_IT_number 4
_space_group_name_Hall 'P 2yb'
_space_group_name_H-M_alt 'P 1 21 1'
_cell_angle_alpha 90
_cell_angle_beta 114.31(2)
_cell_angle_gamma 90
_cell_formula_units_Z 2
_cell_length_a 6.494(2)
_cell_length_b 7.821(2)
_cell_length_c 5.345(2)
_cell_volume 247.40(14)
_diffrn_radiation_type Cu
_diffrn_radiation_wavelength 1.5418
_exptl_absorpt_coefficient_mu 0.724
_exptl_crystal_density_diffrn 1.277
_exptl_crystal_F_000 100
_cod_data_source_file as0365.cif
_cod_data_source_block as0365a
_cod_original_cell_volume 247.40(10)
_cod_database_code 2015716

loop_
_space_group_symop_id
_space_group_symop_operation_xyz
1 x,y,z
2 -x,y+1/2,-z

loop_
_atom_site_label
_atom_site_fract_x
_atom_site_fract_y
_atom_site_fract_z
N(1) .5001(3) .2500(4) .1276(4)
C(2) .7074(4) .3449(3) .1989(5)
C(3) .2925(4) .3442(4) -.0071(5)
C(4) .7580(4) .4721(4) .4226(6)
C(5) .2420(4) .4714(4) .1648(5)
N(6) .7926(4) .5646(4) .5998(5)
N(7) .2054(4) .5642(4) .3058(6)
H(1) .496(4) .201(5) .264(8)
H(2A) .855(5) .275(4) .261(7)
H(2B) .693(6) .406(4) .050(8)
H(3A) .129(5) .256(4) -.078(7)
H(3B) .294(6) .405(4) -.149(7)
